data_4102289
loop_
_publ_author_name
'Bani Kanta Sarma'
'Debasish Manna'
'Mao Minoura'
'Govindasamy Mugesh'

_publ_section_title
;
 Synthesis, Structure, Spirocyclization Mechanism, and Glutathione
 Peroxidase-like Antioxidant Activity of Stable Spirodiazaselenurane and
 Spirodiazatellurane
;
_journal_name_full 'Journal of the American Chemical Society'
_journal_page_first 5364
_journal_page_last 5374
_journal_paper_doi 10.1021/ja908080u
_journal_volume 132
_journal_year 2010
_chemical_formula_sum 'C28 H18 N2 O2.5 Te'
_chemical_formula_weight 550.04
_chemical_name_systematic
;
 ?
;
_space_group_IT_number 2
_symmetry_cell_setting triclinic
_symmetry_space_group_name_Hall '-P 1'
_symmetry_space_group_name_H-M 'P -1'
_atom_sites_solution_hydrogens geom
_atom_sites_solution_primary direct
_atom_sites_solution_secondary difmap
_audit_creation_method SHELXL-97
_cell_angle_alpha 106.488(4)
_cell_angle_beta 114.488(5)
_cell_angle_gamma 94.871(5)
_cell_formula_units_Z 2
_cell_length_a 10.879(3)
_cell_length_b 11.265(3)
_cell_length_c 11.488(3)
_cell_measurement_temperature 293(2)
_cell_volume 1195.0(6)
_computing_cell_refinement 'Bruker SMART'
_computing_data_collection 'Bruker SMART'
_computing_data_reduction 'Bruker SHELXTL'
_computing_molecular_graphics 'Bruker SHELXTL'
_computing_publication_material 'Bruker SHELXTL'
_computing_structure_refinement 'SHELXL-97 (Sheldrick, 1997)'
_computing_structure_solution 'SHELXL-97 (Sheldrick, 1990)'
_diffrn_ambient_temperature 293(2)
_diffrn_measured_fraction_theta_full 0.985
_diffrn_measured_fraction_theta_max 0.985
_diffrn_measurement_device_type 'CCDC area detector'
_diffrn_measurement_method omega
_diffrn_radiation_monochromator graphite
_diffrn_radiation_source 'fine-focus sealed tube'
_diffrn_radiation_type MoK\a
_diffrn_radiation_wavelength 0.71073
_diffrn_reflns_av_R_equivalents 0.0384
_diffrn_reflns_av_sigmaI/netI 0.0539
_diffrn_reflns_limit_h_max 13
_diffrn_reflns_limit_h_min -14
_diffrn_reflns_limit_k_max 14
_diffrn_reflns_limit_k_min -14
_diffrn_reflns_limit_l_max 14
_diffrn_reflns_limit_l_min -14
_diffrn_reflns_number 13800
_diffrn_reflns_theta_full 27.50
_diffrn_reflns_theta_max 27.50
_diffrn_reflns_theta_min 1.94
_exptl_absorpt_coefficient_mu 1.274
_exptl_absorpt_correction_T_max 0.880
_exptl_absorpt_correction_T_min 0.744
_exptl_absorpt_correction_type empirical
_exptl_absorpt_process_details SADABS
_exptl_crystal_colour colourless
_exptl_crystal_density_diffrn 1.529
_exptl_crystal_density_method 'not measured'
_exptl_crystal_description rectangular
_exptl_crystal_F_000 544
_exptl_crystal_size_max 0.3
_exptl_crystal_size_mid 0.2
_exptl_crystal_size_min 0.1
_refine_diff_density_max 1.524
_refine_diff_density_min -0.545
_refine_diff_density_rms 0.114
_refine_ls_extinction_method none
_refine_ls_goodness_of_fit_ref 1.099
_refine_ls_hydrogen_treatment mixed
_refine_ls_matrix_type full
_refine_ls_number_parameters 365
_refine_ls_number_reflns 5392
_refine_ls_number_restraints 4
_refine_ls_restrained_S_all 1.101
_refine_ls_R_factor_all 0.0600
_refine_ls_R_factor_gt 0.0464
_refine_ls_shift/su_max 0.000
_refine_ls_shift/su_mean 0.000
_refine_ls_structure_factor_coef Fsqd
_refine_ls_weighting_details 'calc w=1/[\s^2^(Fo^2^)+(0.0544P)^2^+0.9808P] where P=(Fo^2^+2Fc^2^)/3'
_refine_ls_weighting_scheme calc
_refine_ls_wR_factor_gt 0.1104
_refine_ls_wR_factor_ref 0.1175
_reflns_number_gt 4513
_reflns_number_total 5392
_reflns_threshold_expression >2sigma(I)
_cod_data_source_file ja908080u_si_005.cif
_cod_data_source_block comp25_racemic
_cod_original_cell_volume 1195.0(5)
_cod_original_formula_sum 'C28 H18 N2 O2.50 Te'
_cod_database_code 4102289

loop_
_symmetry_equiv_pos_as_xyz
'x, y, z'
'-x, -y, -z'

loop_
_atom_site_label
_atom_site_type_symbol
_atom_site_fract_x
_atom_site_fract_y
_atom_site_fract_z
_atom_site_U_iso_or_equiv
_atom_site_adp_type
_atom_site_occupancy
_atom_site_symmetry_multiplicity
_atom_site_calc_flag
_atom_site_refinement_flags
Te1 Te 0.25492(3) 0.47659(3) 0.23165(3) 0.03167(11) Uani 1 1 d .
C1 C 0.1487(4) 0.3212(4) 0.0460(5) 0.0342(10) Uani 1 1 d .
C2 C 0.0983(5) 0.3586(5) -0.0665(5) 0.0358(10) Uani 1 1 d .
C3 C 0.0255(6) 0.2646(6) -0.1963(6) 0.0492(13) Uani 1 1 d .
H3A H -0.006(5) 0.300(5) -0.266(6) 0.048(15) Uiso 1 1 d .
C4 C 0.0062(6) 0.1381(6) -0.2088(6) 0.0594(16) Uani 1 1 d .
H4A H -0.053(6) 0.087(5) -0.293(6) 0.055(17) Uiso 1 1 d .
C5 C 0.0567(6) 0.1031(6) -0.0958(7) 0.0556(15) Uani 1 1 d .
H5A H 0.044(5) 0.023(5) -0.100(5) 0.036(13) Uiso 1 1 d .
C6 C 0.1294(5) 0.1948(5) 0.0347(6) 0.0434(12) Uani 1 1 d .
H6A H 0.170(6) 0.174(5) 0.119(6) 0.053(16) Uiso 1 1 d .
C7 C 0.1177(4) 0.4951(5) -0.0502(5) 0.0344(10) Uani 1 1 d .
O1 O 0.0562(4) 0.5287(3) -0.1492(3) 0.0453(8) Uani 1 1 d .
N1 N 0.2065(4) 0.5722(4) 0.0799(4) 0.0356(9) Uani 1 1 d .
C8 C 0.2467(5) 0.7074(5) 0.1217(5) 0.0399(11) Uani 1 1 d .
C9 C 0.2238(6) 0.7729(6) 0.0314(7) 0.0530(14) Uani 1 1 d .
H9A H 0.178(7) 0.716(6) -0.078(7) 0.08(2) Uiso 1 1 d .
C10 C 0.2677(7) 0.9041(6) 0.0811(8) 0.0650(18) Uani 1 1 d .
H10A H 0.252(9) 0.951(8) 0.013(9) 0.12(3) Uiso 1 1 d .
C11 C 0.3351(8) 0.9717(7) 0.2173(9) 0.075(2) Uani 1 1 d .
H11A H 0.363(8) 1.064(8) 0.262(8) 0.10(3) Uiso 1 1 d .
C12 C 0.3563(8) 0.9086(7) 0.3060(8) 0.082(2) Uani 1 1 d .
H12A H 0.391(8) 0.956(7) 0.400(8) 0.10(3) Uiso 1 1 d .
C13 C 0.3134(7) 0.7774(6) 0.2600(7) 0.0623(18) Uani 1 1 d .
H13A H 0.342(6) 0.741(5) 0.325(6) 0.051(16) Uiso 1 1 d .
C14 C 0.4546(5) 0.4794(5) 0.2452(5) 0.0360(10) Uani 1 1 d .
C15 C 0.5297(5) 0.4156(5) 0.3289(5) 0.0392(11) Uani 1 1 d .
C16 C 0.6642(6) 0.4133(6) 0.3488(6) 0.0511(14) Uani 1 1 d .
H16A H 0.708(5) 0.376(5) 0.409(5) 0.046(15) Uiso 1 1 d .
C17 C 0.7209(6) 0.4713(6) 0.2869(6) 0.0565(15) Uani 1 1 d .
H17A H 0.805(7) 0.466(6) 0.293(6) 0.07(2) Uiso 1 1 d .
C18 C 0.6438(6) 0.5327(6) 0.2024(6) 0.0545(14) Uani 1 1 d .
H18A H 0.680(6) 0.576(6) 0.156(6) 0.062(18) Uiso 1 1 d .
C19 C 0.5098(5) 0.5386(5) 0.1822(5) 0.0445(12) Uani 1 1 d .
H19A H 0.459(6) 0.582(6) 0.130(6) 0.057(17) Uiso 1 1 d .
C20 C 0.4637(5) 0.3506(5) 0.3927(5) 0.0412(11) Uani 1 1 d .
O2 O 0.5354(4) 0.3071(4) 0.4784(4) 0.0596(11) Uani 1 1 d .
N2 N 0.3265(4) 0.3474(4) 0.3473(4) 0.0382(9) Uani 1 1 d .
C21 C 0.2407(5) 0.2905(5) 0.3926(5) 0.0411(11) Uani 1 1 d .
C22 C 0.1025(6) 0.2971(6) 0.3384(7) 0.0569(15) Uani 1 1 d .
H22A H 0.076(7) 0.342(6) 0.290(6) 0.07(2) Uiso 1 1 d .
C23 C 0.0117(8) 0.2425(7) 0.3747(8) 0.0671(18) Uani 1 1 d .
H23A H -0.068(7) 0.245(6) 0.340(7) 0.07(2) Uiso 1 1 d .
C24 C 0.0570(8) 0.1800(6) 0.4657(7) 0.0642(18) Uani 1 1 d .
H24A H 0.006(7) 0.150(6) 0.493(7) 0.07(2) Uiso 1 1 d .
C25 C 0.1921(8) 0.1711(6) 0.5175(7) 0.0653(19) Uani 1 1 d .
H25A H 0.229(6) 0.143(6) 0.583(6) 0.061(18) Uiso 1 1 d .
C26 C 0.2838(7) 0.2251(6) 0.4818(6) 0.0526(14) Uani 1 1 d .
H26A H 0.379(6) 0.224(5) 0.514(6) 0.057(18) Uiso 1 1 d .
O3 O 0.5000 0.0000 0.0000 0.106(3) Uiso 1 2 d SD
C31 C 0.5922(13) -0.1597(11) 0.0826(13) 0.139(4) Uiso 1 1 d D
C29 C 0.492(3) 0.1468(16) 0.042(3) 0.143(8) Uiso 0.50 1 d PD
C30 C 0.623(2) -0.0063(16) 0.1486(17) 0.124(7) Uiso 0.50 1 d PD

loop_
_atom_site_aniso_label
_atom_site_aniso_U_11
_atom_site_aniso_U_22
_atom_site_aniso_U_33
_atom_site_aniso_U_23
_atom_site_aniso_U_13
_atom_site_aniso_U_12
Te1 0.02961(17) 0.03577(18) 0.02744(16) 0.01302(12) 0.00933(12) 0.01043(11)
C1 0.026(2) 0.036(2) 0.034(2) 0.010(2) 0.0104(19) 0.0052(18)
C2 0.028(2) 0.045(3) 0.030(2) 0.010(2) 0.0120(19) 0.009(2)
C3 0.046(3) 0.054(3) 0.039(3) 0.011(3) 0.014(2) 0.013(3)
C4 0.051(3) 0.055(4) 0.043(3) -0.002(3) 0.009(3) 0.004(3)
C5 0.054(3) 0.036(3) 0.062(4) 0.007(3) 0.021(3) 0.004(3)
C6 0.039(3) 0.043(3) 0.048(3) 0.018(3) 0.019(2) 0.012(2)
C7 0.027(2) 0.045(3) 0.033(2) 0.016(2) 0.0125(19) 0.0110(19)
O1 0.0426(19) 0.057(2) 0.0353(18) 0.0242(17) 0.0112(16) 0.0158(17)
N1 0.034(2) 0.035(2) 0.033(2) 0.0162(17) 0.0082(17) 0.0089(16)
C8 0.029(2) 0.038(3) 0.046(3) 0.016(2) 0.010(2) 0.009(2)
C9 0.057(3) 0.050(3) 0.064(4) 0.032(3) 0.030(3) 0.016(3)
C10 0.064(4) 0.054(4) 0.090(5) 0.044(4) 0.035(4) 0.017(3)
C11 0.066(4) 0.044(4) 0.105(6) 0.030(4) 0.026(4) 0.012(3)
C12 0.071(5) 0.055(4) 0.069(5) 0.012(4) -0.006(4) 0.004(3)
C13 0.063(4) 0.039(3) 0.051(3) 0.016(3) -0.003(3) 0.003(3)
C14 0.029(2) 0.042(3) 0.030(2) 0.010(2) 0.0090(19) 0.012(2)
C15 0.035(2) 0.044(3) 0.031(2) 0.009(2) 0.010(2) 0.015(2)
C16 0.037(3) 0.065(4) 0.047(3) 0.019(3) 0.014(3) 0.022(3)
C17 0.035(3) 0.073(4) 0.059(4) 0.016(3) 0.022(3) 0.016(3)
C18 0.045(3) 0.067(4) 0.054(3) 0.021(3) 0.025(3) 0.010(3)
C19 0.038(3) 0.050(3) 0.039(3) 0.015(2) 0.013(2) 0.009(2)
C20 0.043(3) 0.046(3) 0.030(2) 0.013(2) 0.012(2) 0.017(2)
O2 0.052(2) 0.080(3) 0.057(2) 0.044(2) 0.017(2) 0.033(2)
N2 0.037(2) 0.043(2) 0.036(2) 0.0207(19) 0.0131(18) 0.0134(18)
C21 0.050(3) 0.039(3) 0.035(3) 0.014(2) 0.018(2) 0.014(2)
C22 0.054(4) 0.068(4) 0.068(4) 0.041(4) 0.033(3) 0.020(3)
C23 0.061(4) 0.083(5) 0.076(5) 0.037(4) 0.041(4) 0.024(4)
C24 0.081(5) 0.058(4) 0.059(4) 0.019(3) 0.042(4) -0.001(3)
C25 0.092(5) 0.059(4) 0.047(3) 0.032(3) 0.027(4) 0.005(4)
C26 0.059(4) 0.054(3) 0.040(3) 0.022(3) 0.015(3) 0.010(3)

loop_
_atom_type_symbol
_atom_type_description
_atom_type_scat_dispersion_real
_atom_type_scat_dispersion_imag
_atom_type_scat_source
C C 0.0033 0.0016 'International Tables Vol C Tables 4.2.6.8 and 6.1.1.4'
H H 0.0000 0.0000 'International Tables Vol C Tables 4.2.6.8 and 6.1.1.4'
N N 0.0061 0.0033 'International Tables Vol C Tables 4.2.6.8 and 6.1.1.4'
O O 0.0106 0.0060 'International Tables Vol C Tables 4.2.6.8 and 6.1.1.4'
Te Te -0.5308 1.6751 'International Tables Vol C Tables 4.2.6.8 and 6.1.1.4'

loop_
_geom_angle_atom_site_label_1
_geom_angle_atom_site_label_2
_geom_angle_atom_site_label_3
_geom_angle
_geom_angle_site_symmetry_1
_geom_angle_site_symmetry_3
C1 Te1 C14 96.19(17) . .
C1 Te1 N1 78.20(16) . .
C14 Te1 N1 90.09(16) . .
C1 Te1 N2 91.32(17) . .
C14 Te1 N2 78.60(17) . .
N1 Te1 N2 163.74(15) . .
C6 C1 C2 122.4(5) . .
C6 C1 Te1 125.0(4) . .
C2 C1 Te1 112.6(3) . .
C1 C2 C3 118.5(5) . .
C1 C2 C7 120.9(4) . .
C3 C2 C7 120.6(5) . .
C4 C3 C2 119.6(6) . .
C4 C3 H3A 129(3) . .
C2 C3 H3A 112(3) . .
C5 C4 C3 121.0(6) . .
C5 C4 H4A 126(4) . .
C3 C4 H4A 112(4) . .
C4 C5 C6 120.6(6) . .
C4 C5 H5A 124(3) . .
C6 C5 H5A 116(3) . .
C1 C6 C5 118.0(5) . .
C1 C6 H6A 119(3) . .
C5 C6 H6A 124(3) . .
O1 C7 N1 126.8(5) . .
O1 C7 C2 120.6(4) . .
N1 C7 C2 112.6(4) . .
C7 N1 C8 123.8(4) . .
C7 N1 Te1 114.2(3) . .
C8 N1 Te1 121.1(3) . .
C13 C8 C9 118.0(5) . .
C13 C8 N1 118.2(5) . .
C9 C8 N1 123.8(5) . .
C10 C9 C8 119.9(6) . .
C10 C9 H9A 123(4) . .
C8 C9 H9A 117(4) . .
C11 C10 C9 121.5(6) . .
C11 C10 H10A 119(5) . .
C9 C10 H10A 119(5) . .
C12 C11 C10 118.8(7) . .
C12 C11 H11A 113(5) . .
C10 C11 H11A 128(5) . .
C11 C12 C13 121.2(7) . .
C11 C12 H12A 119(5) . .
C13 C12 H12A 119(5) . .
C8 C13 C12 120.5(6) . .
C8 C13 H13A 123(4) . .
C12 C13 H13A 116(4) . .
C19 C14 C15 121.9(5) . .
C19 C14 Te1 125.3(4) . .
C15 C14 Te1 112.7(4) . .
C16 C15 C14 118.3(5) . .
C16 C15 C20 121.9(5) . .
C14 C15 C20 119.8(4) . .
C17 C16 C15 120.6(6) . .
C17 C16 H16A 126(3) . .
C15 C16 H16A 113(4) . .
C16 C17 C18 120.2(5) . .
C16 C17 H17A 122(4) . .
C18 C17 H17A 117(4) . .
C17 C18 C19 120.5(6) . .
C17 C18 H18A 123(4) . .
C19 C18 H18A 116(4) . .
C14 C19 C18 118.3(5) . .
C14 C19 H19A 120(4) . .
C18 C19 H19A 122(4) . .
O2 C20 N2 126.9(5) . .
O2 C20 C15 119.3(5) . .
N2 C20 C15 113.8(4) . .
C20 N2 C21 124.3(4) . .
C20 N2 Te1 113.4(3) . .
C21 N2 Te1 120.9(3) . .
C26 C21 C22 117.7(5) . .
C26 C21 N2 124.8(5) . .
C22 C21 N2 117.5(5) . .
C23 C22 C21 121.3(6) . .
C23 C22 H22A 119(5) . .
C21 C22 H22A 119(5) . .
C24 C23 C22 120.3(7) . .
C24 C23 H23A 120(5) . .
C22 C23 H23A 119(5) . .
C25 C24 C23 118.7(6) . .
C25 C24 H24A 119(5) . .
C23 C24 H24A 122(5) . .
C24 C25 C26 121.5(6) . .
C24 C25 H25A 122(4) . .
C26 C25 H25A 115(4) . .
C21 C26 C25 120.5(6) . .
C21 C26 H26A 113(4) . .
C25 C26 H26A 126(4) . .
C29 O3 C29 180(2) 2_655 .
C29 O3 C30 77.4(11) 2_655 .
C29 O3 C30 102.6(11) . .
C29 O3 C30 102.6(11) 2_655 2_655
C29 O3 C30 77.4(11) . 2_655
C30 O3 C30 180.0(17) . 2_655
C29 C31 C30 86.4(11) 2_655 .
C31 C29 O3 103.8(14) 2_655 .
C31 C30 O3 91.1(9) . .

loop_
_geom_bond_atom_site_label_1
_geom_bond_atom_site_label_2
_geom_bond_distance
_geom_bond_site_symmetry_2
Te1 C1 2.108(5) .
Te1 C14 2.109(5) .
Te1 N1 2.209(4) .
Te1 N2 2.218(4) .
C1 C6 1.382(7) .
C1 C2 1.382(6) .
C2 C3 1.397(7) .
C2 C7 1.482(7) .
C3 C4 1.380(9) .
C3 H3A 0.95(5) .
C4 C5 1.370(9) .
C4 H4A 0.89(6) .
C5 C6 1.392(8) .
C5 H5A 0.89(5) .
C6 H6A 0.98(6) .
C7 O1 1.241(5) .
C7 N1 1.358(6) .
N1 C8 1.428(6) .
C8 C13 1.381(8) .
C8 C9 1.390(7) .
C9 C10 1.384(8) .
C9 H9A 1.10(7) .
C10 C11 1.357(11) .
C10 H10A 1.03(9) .
C11 C12 1.357(10) .
C11 H11A 0.97(8) .
C12 C13 1.384(9) .
C12 H12A 0.95(7) .
C13 H13A 0.90(6) .
C14 C19 1.376(7) .
C14 C15 1.396(7) .
C15 C16 1.387(7) .
C15 C20 1.497(7) .
C16 C17 1.368(9) .
C16 H16A 0.90(5) .
C17 C18 1.389(9) .
C17 H17A 0.89(7) .
C18 C19 1.389(8) .
C18 H18A 0.99(6) .
C19 H19A 0.92(6) .
C20 O2 1.234(6) .
C20 N2 1.355(6) .
N2 C21 1.430(6) .
C21 C26 1.378(7) .
C21 C22 1.386(8) .
C22 C23 1.383(9) .
C22 H22A 0.84(6) .
C23 C24 1.372(10) .
C23 H23A 0.80(6) .
C24 C25 1.363(10) .
C24 H24A 0.83(7) .
C25 C26 1.383(9) .
C25 H25A 0.86(6) .
C26 H26A 0.95(6) .
O3 C29 1.608(16) 2_655
O3 C29 1.608(16) .
O3 C30 1.703(15) .
O3 C30 1.703(15) 2_655
C31 C29 1.40(3) 2_655
C31 C30 1.618(16) .
C29 C31 1.40(3) 2_655

loop_
_geom_torsion_atom_site_label_1
_geom_torsion_atom_site_label_2
_geom_torsion_atom_site_label_3
_geom_torsion_atom_site_label_4
_geom_torsion
_geom_torsion_site_symmetry_1
_geom_torsion_site_symmetry_4
C14 Te1 C1 C6 87.2(4) . .
N1 Te1 C1 C6 176.0(4) . .
N2 Te1 C1 C6 8.5(4) . .
C14 Te1 C1 C2 -93.1(3) . .
N1 Te1 C1 C2 -4.3(3) . .
N2 Te1 C1 C2 -171.7(3) . .
C6 C1 C2 C3 -0.2(7) . .
Te1 C1 C2 C3 -179.9(4) . .
C6 C1 C2 C7 178.3(4) . .
Te1 C1 C2 C7 -1.5(5) . .
C1 C2 C3 C4 -0.1(8) . .
C7 C2 C3 C4 -178.6(5) . .
C2 C3 C4 C5 0.3(9) . .
C3 C4 C5 C6 -0.2(10) . .
C2 C1 C6 C5 0.3(8) . .
Te1 C1 C6 C5 -180.0(4) . .
C4 C5 C6 C1 -0.1(9) . .
C1 C2 C7 O1 -169.9(4) . .
C3 C2 C7 O1 8.5(7) . .
C1 C2 C7 N1 10.1(6) . .
C3 C2 C7 N1 -171.4(4) . .
O1 C7 N1 C8 -2.3(8) . .
C2 C7 N1 C8 177.7(4) . .
O1 C7 N1 Te1 166.9(4) . .
C2 C7 N1 Te1 -13.1(5) . .
C1 Te1 N1 C7 10.0(3) . .
C14 Te1 N1 C7 106.3(3) . .
N2 Te1 N1 C7 60.8(6) . .
C1 Te1 N1 C8 179.5(4) . .
C14 Te1 N1 C8 -84.2(4) . .
N2 Te1 N1 C8 -129.7(5) . .
C7 N1 C8 C13 166.6(5) . .
Te1 N1 C8 C13 -1.9(6) . .
C7 N1 C8 C9 -13.9(8) . .
Te1 N1 C8 C9 177.6(4) . .
C13 C8 C9 C10 0.2(9) . .
N1 C8 C9 C10 -179.3(5) . .
C8 C9 C10 C11 0.9(10) . .
C9 C10 C11 C12 -1.7(11) . .
C10 C11 C12 C13 1.4(12) . .
C9 C8 C13 C12 -0.4(10) . .
N1 C8 C13 C12 179.1(6) . .
C11 C12 C13 C8 -0.4(12) . .
C1 Te1 C14 C19 84.0(5) . .
N1 Te1 C14 C19 5.9(4) . .
N2 Te1 C14 C19 174.1(5) . .
C1 Te1 C14 C15 -97.2(4) . .
N1 Te1 C14 C15 -175.3(4) . .
N2 Te1 C14 C15 -7.1(3) . .
C19 C14 C15 C16 0.4(8) . .
Te1 C14 C15 C16 -178.5(4) . .
C19 C14 C15 C20 -178.8(5) . .
Te1 C14 C15 C20 2.4(6) . .
C14 C15 C16 C17 -0.5(8) . .
C20 C15 C16 C17 178.6(5) . .
C15 C16 C17 C18 -0.4(9) . .
C16 C17 C18 C19 1.5(10) . .
C15 C14 C19 C18 0.7(8) . .
Te1 C14 C19 C18 179.4(4) . .
C17 C18 C19 C14 -1.6(9) . .
C16 C15 C20 O2 9.0(8) . .
C14 C15 C20 O2 -171.8(5) . .
C16 C15 C20 N2 -171.3(5) . .
C14 C15 C20 N2 7.9(7) . .
O2 C20 N2 C21 -0.5(8) . .
C15 C20 N2 C21 179.9(4) . .
O2 C20 N2 Te1 166.2(5) . .
C15 C20 N2 Te1 -13.5(5) . .
C1 Te1 N2 C20 107.7(4) . .
C14 Te1 N2 C20 11.7(3) . .
N1 Te1 N2 C20 58.4(6) . .
C1 Te1 N2 C21 -85.1(4) . .
C14 Te1 N2 C21 178.9(4) . .
N1 Te1 N2 C21 -134.4(5) . .
C20 N2 C21 C26 -4.0(8) . .
Te1 N2 C21 C26 -169.7(4) . .
C20 N2 C21 C22 178.8(5) . .
Te1 N2 C21 C22 13.0(6) . .
C26 C21 C22 C23 1.4(10) . .
N2 C21 C22 C23 178.8(6) . .
C21 C22 C23 C24 -0.1(11) . .
C22 C23 C24 C25 -1.1(11) . .
C23 C24 C25 C26 1.0(11) . .
C22 C21 C26 C25 -1.5(9) . .
N2 C21 C26 C25 -178.7(5) . .
C24 C25 C26 C21 0.3(10) . .
C29 O3 C29 C31 113(100) 2_655 2_655
C30 O3 C29 C31 171.1(15) . 2_655
C30 O3 C29 C31 -8.9(15) 2_655 2_655
C29 C31 C30 O3 8.4(14) 2_655 .
C29 O3 C30 C31 -7.5(13) 2_655 .
C29 O3 C30 C31 172.5(13) . .
C30 O3 C30 C31 -157(100) 2_655 .
